data_7013441
loop_
_publ_author_name
'Hollink, Emily'
'Stewart, Jeffrey C.'
'Wei, Pingrong'
'Stephan, Douglas W.'

_publ_section_title
;
 Ti and Zr bidentate bis-phosphinimide complexes
;
_journal_issue 20
_journal_name_full 'Dalton Transactions'
_journal_page_first 3968
_journal_paper_doi 10.1039/b308114a
_journal_year 2003
_chemical_formula_sum 'C24 H44 P2'
_chemical_formula_weight 394.53
_space_group_IT_number 9
_symmetry_cell_setting monoclinic
_symmetry_space_group_name_Hall 'C -2yc'
_symmetry_space_group_name_H-M 'C 1 c 1'
_atom_sites_solution_hydrogens geom
_atom_sites_solution_primary direct
_atom_sites_solution_secondary difmap
_audit_creation_method SHELXL-97
_cell_angle_alpha 90.00
_cell_angle_beta 93.013(10)
_cell_angle_gamma 90.00
_cell_formula_units_Z 4
_cell_length_a 25.554(13)
_cell_length_b 8.449(5)
_cell_length_c 12.046(6)
_cell_measurement_temperature 293(2)
_cell_measurement_theta_max 25.0
_cell_measurement_theta_min 2.0
_cell_volume 2597(2)
_computing_structure_refinement 'SHELXL-97 (Sheldrick, 1997)'
_computing_structure_solution 'SHELXS-97 (Sheldrick, 1990)'
_diffrn_ambient_temperature 293(2)
_diffrn_measured_fraction_theta_full 0.994
_diffrn_measured_fraction_theta_max 0.994
_diffrn_radiation_monochromator graphite
_diffrn_radiation_source 'fine-focus sealed tube'
_diffrn_radiation_type MoK\a
_diffrn_radiation_wavelength 0.71073
_diffrn_reflns_av_R_equivalents 0.0183
_diffrn_reflns_av_sigmaI/netI 0.0187
_diffrn_reflns_limit_h_max 17
_diffrn_reflns_limit_h_min -28
_diffrn_reflns_limit_k_max 9
_diffrn_reflns_limit_k_min -9
_diffrn_reflns_limit_l_max 13
_diffrn_reflns_limit_l_min -12
_diffrn_reflns_number 5318
_diffrn_reflns_theta_full 23.24
_diffrn_reflns_theta_max 23.24
_diffrn_reflns_theta_min 3.03
_exptl_absorpt_coefficient_mu 0.173
_exptl_absorpt_correction_T_max 0.488965
_exptl_absorpt_correction_T_min 0.344755
_exptl_absorpt_correction_type sadabs
_exptl_crystal_density_diffrn 1.009
_exptl_crystal_density_method 'not measured'
_exptl_crystal_F_000 872
_exptl_crystal_size_max 0.28
_exptl_crystal_size_mid 0.23
_exptl_crystal_size_min 0.21
_refine_diff_density_max 0.179
_refine_diff_density_min -0.178
_refine_diff_density_rms 0.037
_refine_ls_abs_structure_details 'Flack H D (1983), Acta Cryst. A39, 876-881'
_refine_ls_abs_structure_Flack 0.2(2)
_refine_ls_extinction_method none
_refine_ls_goodness_of_fit_ref 1.047
_refine_ls_hydrogen_treatment mixed
_refine_ls_matrix_type full
_refine_ls_number_parameters 235
_refine_ls_number_reflns 2921
_refine_ls_number_restraints 2
_refine_ls_restrained_S_all 1.047
_refine_ls_R_factor_all 0.0543
_refine_ls_R_factor_gt 0.0408
_refine_ls_shift/su_max 1.707
_refine_ls_shift/su_mean 0.362
_refine_ls_structure_factor_coef Fsqd
_refine_ls_weighting_details 'calc w=1/[\s^2^(Fo^2^)+(0.0874P)^2^+0.2734P] where P=(Fo^2^+2Fc^2^)/3'
_refine_ls_weighting_scheme calc
_refine_ls_wR_factor_gt 0.1159
_refine_ls_wR_factor_ref 0.1275
_reflns_number_gt 2266
_reflns_number_total 2921
_reflns_threshold_expression >2sigma(I)
_cod_data_source_file b308114a.txt
_cod_data_source_block m-C6H4(CH2P(t-Bu2))2
_cod_original_sg_symbol_H-M Cc
_cod_database_code 7013441

loop_
_symmetry_equiv_pos_as_xyz
'x, y, z'
'x, -y, z+1/2'
'x+1/2, y+1/2, z'
'x+1/2, -y+1/2, z+1/2'

loop_
_atom_site_label
_atom_site_type_symbol
_atom_site_fract_x
_atom_site_fract_y
_atom_site_fract_z
_atom_site_U_iso_or_equiv
_atom_site_adp_type
_atom_site_occupancy
_atom_site_symmetry_multiplicity
_atom_site_calc_flag
_atom_site_refinement_flags
_atom_site_disorder_assembly
_atom_site_disorder_group
P1 P 0.48163(4) 0.1938(2) 0.61277(7) 0.0574(6) Uani 1 1 d . . .
P2 P 0.70305(4) 0.1929(2) 0.40745(8) 0.0569(5) Uani 1 1 d . . .
C1 C 0.5922(4) 0.3353(3) 0.5104(8) 0.0552(7) Uani 1 1 d . . .
H1A H 0.5918 0.2252 0.5101 0.066 Uiso 1 1 calc R . .
C2 C 0.5651(3) 0.4151(9) 0.5901(6) 0.0574(19) Uani 1 1 d . . .
C3 C 0.5666(4) 0.5810(11) 0.5914(8) 0.089(3) Uani 1 1 d . . .
H3A H 0.5501 0.6368 0.6462 0.107 Uiso 1 1 calc R . .
C4 C 0.5925(5) 0.6610(4) 0.5113(12) 0.0937(16) Uani 1 1 d . . .
H4A H 0.5920 0.7710 0.5096 0.112 Uiso 1 1 calc R . .
C5 C 0.6198(3) 0.5766(10) 0.4323(6) 0.071(2) Uani 1 1 d . . .
H5A H 0.6381 0.6321 0.3801 0.085 Uiso 1 1 calc R . .
C6 C 0.6201(3) 0.4146(9) 0.4303(6) 0.061(2) Uani 1 1 d . . .
C7 C 0.5352(3) 0.3208(9) 0.6711(6) 0.069(3) Uani 1 1 d . . .
H7A H 0.5205 0.3939 0.7231 0.083 Uiso 1 1 calc R . .
H7B H 0.5599 0.2540 0.7133 0.083 Uiso 1 1 calc R . .
C8 C 0.4252(3) 0.3418(9) 0.5803(7) 0.067(2) Uani 1 1 d . . .
C9 C 0.4404(3) 0.4202(9) 0.4761(5) 0.089(2) Uani 1 1 d . . .
H9A H 0.4142 0.4965 0.4531 0.133 Uiso 1 1 calc R . .
H9B H 0.4433 0.3421 0.4188 0.133 Uiso 1 1 calc R . .
H9C H 0.4735 0.4725 0.4891 0.133 Uiso 1 1 calc R . .
C10 C 0.3755(3) 0.2410(11) 0.5507(7) 0.102(3) Uani 1 1 d . . .
H10A H 0.3462 0.3099 0.5340 0.153 Uiso 1 1 calc R . .
H10B H 0.3681 0.1747 0.6127 0.153 Uiso 1 1 calc R . .
H10C H 0.3814 0.1761 0.4871 0.153 Uiso 1 1 calc R . .
C11 C 0.4132(4) 0.4626(10) 0.6711(7) 0.108(3) Uani 1 1 d . . .
H11A H 0.3845 0.5288 0.6453 0.162 Uiso 1 1 calc R . .
H11B H 0.4436 0.5269 0.6877 0.162 Uiso 1 1 calc R . .
H11C H 0.4039 0.4076 0.7370 0.162 Uiso 1 1 calc R . .
C12 C 0.4675(4) 0.0610(9) 0.7372(6) 0.069(2) Uani 1 1 d . . .
C13 C 0.5164(4) -0.0355(10) 0.7549(10) 0.147(5) Uani 1 1 d . . .
H13A H 0.5121 -0.1096 0.8142 0.221 Uiso 1 1 calc R . .
H13B H 0.5455 0.0331 0.7740 0.221 Uiso 1 1 calc R . .
H13C H 0.5230 -0.0920 0.6879 0.221 Uiso 1 1 calc R . .
C14 C 0.4275(4) -0.0627(11) 0.7038(7) 0.107(3) Uani 1 1 d . . .
H14A H 0.4205 -0.1269 0.7671 0.160 Uiso 1 1 calc R . .
H14B H 0.4408 -0.1281 0.6465 0.160 Uiso 1 1 calc R . .
H14C H 0.3958 -0.0121 0.6765 0.160 Uiso 1 1 calc R . .
C15 C 0.4555(4) 0.1439(12) 0.8454(7) 0.121(4) Uani 1 1 d . . .
H15A H 0.4469 0.0663 0.8998 0.182 Uiso 1 1 calc R . .
H15B H 0.4263 0.2143 0.8322 0.182 Uiso 1 1 calc R . .
H15C H 0.4855 0.2033 0.8723 0.182 Uiso 1 1 calc R . .
C16 C 0.6502(3) 0.3249(9) 0.3423(7) 0.066(2) Uani 1 1 d . . .
H16A H 0.6660 0.4007 0.2937 0.079 Uiso 1 1 calc R . .
H16B H 0.6257 0.2609 0.2973 0.079 Uiso 1 1 calc R . .
C17 C 0.7587(3) 0.3325(8) 0.4373(6) 0.064(2) Uani 1 1 d . . .
C18 C 0.7707(5) 0.4454(10) 0.3463(9) 0.134(4) Uani 1 1 d . . .
H18A H 0.7998 0.5110 0.3702 0.202 Uiso 1 1 calc R . .
H18B H 0.7406 0.5107 0.3290 0.202 Uiso 1 1 calc R . .
H18C H 0.7792 0.3871 0.2814 0.202 Uiso 1 1 calc R . .
C19 C 0.7431(3) 0.4382(14) 0.5383(8) 0.174(5) Uani 1 1 d . . .
H19A H 0.7707 0.5122 0.5566 0.261 Uiso 1 1 calc R . .
H19B H 0.7376 0.3719 0.6014 0.261 Uiso 1 1 calc R . .
H19C H 0.7114 0.4947 0.5183 0.261 Uiso 1 1 calc R . .
C20 C 0.8090(4) 0.2499(12) 0.4753(9) 0.124(4) Uani 1 1 d . . .
H20A H 0.8362 0.3271 0.4891 0.187 Uiso 1 1 calc R . .
H20B H 0.8192 0.1780 0.4186 0.187 Uiso 1 1 calc R . .
H20C H 0.8037 0.1921 0.5424 0.187 Uiso 1 1 calc R . .
C21 C 0.7170(3) 0.0682(8) 0.2833(6) 0.066(2) Uani 1 1 d . . .
C22 C 0.7639(4) -0.0422(11) 0.3134(9) 0.127(4) Uani 1 1 d . . .
H22A H 0.7710 -0.1067 0.2504 0.191 Uiso 1 1 calc R . .
H22B H 0.7555 -0.1088 0.3746 0.191 Uiso 1 1 calc R . .
H22C H 0.7942 0.0204 0.3340 0.191 Uiso 1 1 calc R . .
C23 C 0.7308(4) 0.1558(11) 0.1784(6) 0.103(3) Uani 1 1 d . . .
H23A H 0.7358 0.0809 0.1201 0.154 Uiso 1 1 calc R . .
H23B H 0.7624 0.2153 0.1929 0.154 Uiso 1 1 calc R . .
H23C H 0.7027 0.2266 0.1562 0.154 Uiso 1 1 calc R . .
C24 C 0.6661(4) -0.0274(10) 0.2481(8) 0.101(2) Uani 1 1 d . . .
H24A H 0.6723 -0.0907 0.1840 0.151 Uiso 1 1 calc R . .
H24B H 0.6379 0.0449 0.2307 0.151 Uiso 1 1 calc R . .
H24C H 0.6569 -0.0950 0.3082 0.151 Uiso 1 1 calc R . .

loop_
_atom_site_aniso_label
_atom_site_aniso_U_11
_atom_site_aniso_U_22
_atom_site_aniso_U_33
_atom_site_aniso_U_23
_atom_site_aniso_U_13
_atom_site_aniso_U_12
P1 0.0562(14) 0.0718(12) 0.0453(10) -0.0125(8) 0.0128(9) 0.0003(9)
P2 0.0546(13) 0.0673(12) 0.0498(10) 0.0131(8) 0.0110(9) 0.0050(9)
C1 0.0518(16) 0.0507(14) 0.0629(16) -0.001(5) 0.0022(13) 0.006(5)
C2 0.042(5) 0.066(5) 0.063(5) -0.009(4) -0.005(4) 0.004(4)
C3 0.065(6) 0.075(6) 0.126(7) -0.043(5) -0.016(5) -0.004(5)
C4 0.077(2) 0.059(2) 0.143(4) 0.036(6) -0.022(3) -0.011(6)
C5 0.061(6) 0.070(6) 0.082(5) 0.014(4) 0.005(4) -0.008(4)
C6 0.049(5) 0.060(5) 0.073(5) 0.013(4) -0.001(4) 0.007(4)
C7 0.068(6) 0.094(6) 0.048(4) -0.015(3) 0.016(4) 0.000(4)
C8 0.047(4) 0.081(5) 0.071(4) 0.002(4) -0.019(3) 0.005(4)
C9 0.093(6) 0.109(5) 0.061(4) 0.032(3) -0.019(4) -0.033(4)
C10 0.047(5) 0.137(7) 0.121(7) 0.044(6) -0.014(4) -0.012(5)
C11 0.145(9) 0.098(6) 0.078(5) -0.029(4) -0.009(5) 0.060(6)
C12 0.069(5) 0.080(6) 0.059(4) 0.013(4) 0.021(4) 0.017(4)
C13 0.135(9) 0.086(6) 0.225(12) 0.058(7) 0.057(8) 0.051(6)
C14 0.115(7) 0.109(6) 0.094(5) 0.010(4) -0.006(5) -0.025(5)
C15 0.172(11) 0.105(7) 0.088(6) 0.006(5) 0.022(6) 0.034(7)
C16 0.053(5) 0.085(6) 0.060(5) 0.021(4) -0.005(4) 0.001(4)
C17 0.078(6) 0.077(5) 0.039(3) -0.005(3) 0.017(3) 0.003(4)
C18 0.172(9) 0.104(7) 0.124(7) 0.009(5) -0.032(7) -0.093(7)
C19 0.070(6) 0.292(13) 0.159(8) -0.151(8) -0.005(5) -0.017(6)
C20 0.074(7) 0.119(7) 0.179(10) 0.037(7) -0.003(6) 0.001(6)
C21 0.066(5) 0.063(5) 0.070(4) 0.007(4) -0.002(4) -0.007(4)
C22 0.120(8) 0.128(7) 0.134(8) -0.049(6) 0.007(6) 0.051(6)
C23 0.151(9) 0.120(7) 0.040(4) -0.029(4) 0.035(5) -0.028(6)
C24 0.083(5) 0.102(6) 0.118(5) -0.023(4) 0.009(4) -0.024(4)

loop_
_atom_type_symbol
_atom_type_description
_atom_type_scat_dispersion_real
_atom_type_scat_dispersion_imag
_atom_type_scat_source
C C 0.0033 0.0016 'International Tables Vol C Tables 4.2.6.8 and 6.1.1.4'
H H 0.0000 0.0000 'International Tables Vol C Tables 4.2.6.8 and 6.1.1.4'
P P 0.1023 0.0942 'International Tables Vol C Tables 4.2.6.8 and 6.1.1.4'

loop_
_geom_angle_atom_site_label_1
_geom_angle_atom_site_label_2
_geom_angle_atom_site_label_3
_geom_angle
_geom_angle_site_symmetry_1
_geom_angle_site_symmetry_3
_geom_angle_publ_flag
C7 P1 C8 103.4(3) . . ?
C7 P1 C12 102.0(4) . . ?
C8 P1 C12 111.5(4) . . ?
C17 P2 C21 109.4(4) . . ?
C17 P2 C16 103.2(3) . . ?
C21 P2 C16 99.3(4) . . ?
C2 C1 C6 122.4(2) . . ?
C1 C2 C7 118.8(6) . . ?
C1 C2 C3 118.6(7) . . ?
C7 C2 C3 122.6(7) . . ?
C4 C3 C2 119.8(8) . . ?
C3 C4 C5 120.0(3) . . ?
C6 C5 C4 121.6(7) . . ?
C5 C6 C1 117.5(7) . . ?
C5 C6 C16 120.5(7) . . ?
C1 C6 C16 122.0(6) . . ?
C2 C7 P1 116.9(5) . . ?
C9 C8 C11 112.0(7) . . ?
C9 C8 C10 107.2(6) . . ?
C11 C8 C10 109.5(7) . . ?
C9 C8 P1 103.5(6) . . ?
C11 C8 P1 117.4(5) . . ?
C10 C8 P1 106.5(5) . . ?
C14 C12 C13 102.1(8) . . ?
C14 C12 C15 112.5(7) . . ?
C13 C12 C15 109.5(9) . . ?
C14 C12 P1 110.5(6) . . ?
C13 C12 P1 103.9(6) . . ?
C15 C12 P1 117.0(6) . . ?
C6 C16 P2 112.1(5) . . ?
C20 C17 C18 108.2(8) . . ?
C20 C17 C19 105.9(7) . . ?
C18 C17 C19 105.9(7) . . ?
C20 C17 P2 113.2(6) . . ?
C18 C17 P2 116.4(6) . . ?
C19 C17 P2 106.5(5) . . ?
C23 C21 C24 104.5(7) . . ?
C23 C21 C22 106.2(8) . . ?
C24 C21 C22 111.9(7) . . ?
C23 C21 P2 116.8(6) . . ?
C24 C21 P2 108.3(6) . . ?
C22 C21 P2 109.2(6) . . ?

loop_
_geom_bond_atom_site_label_1
_geom_bond_atom_site_label_2
_geom_bond_distance
_geom_bond_site_symmetry_2
_geom_bond_publ_flag
P1 C7 1.849(8) . ?
P1 C8 1.933(7) . ?
P1 C12 1.922(7) . ?
P2 C17 1.868(8) . ?
P2 C21 1.879(8) . ?
P2 C16 1.890(7) . ?
C1 C2 1.388(10) . ?
C1 C6 1.401(10) . ?
C2 C7 1.500(10) . ?
C2 C3 1.402(10) . ?
C3 C4 1.376(13) . ?
C4 C5 1.403(12) . ?
C5 C6 1.369(10) . ?
C6 C16 1.540(10) . ?
C8 C9 1.489(10) . ?
C8 C11 1.539(11) . ?
C8 C10 1.556(11) . ?
C12 C14 1.502(12) . ?
C12 C13 1.498(12) . ?
C12 C15 1.525(11) . ?
C17 C20 1.513(13) . ?
C17 C18 1.497(11) . ?
C17 C19 1.577(10) . ?
C21 C23 1.521(11) . ?
C21 C24 1.571(12) . ?
C21 C22 1.546(12) . ?

loop_
_cod_related_entry_id
_cod_related_entry_database
_cod_related_entry_code
1 ChemSpider 3399437
